data_4000214
_journal_name_full 'Chemistry of Materials'
_journal_paper_doi 10.1021/cm020793j
_journal_year 2002
_chemical_formula_moiety ' C2 H7 N1 O5.50 S1 U0.50 '
_chemical_formula_sum 'C2 H7 N O5.5 S U0.5'
_chemical_formula_weight 284.16
_space_group_IT_number 15
_symmetry_cell_setting monoclinic
_symmetry_space_group_name_Hall '-C 2yc'
_symmetry_space_group_name_H-M 'C 1 2/c 1'
_cell_angle_alpha 90
_cell_angle_beta 104.8369(16)
_cell_angle_gamma 90
_cell_formula_units_Z 4
_cell_length_a 14.7676(3)
_cell_length_b 7.6585(2)
_cell_length_c 11.6807(2)
_cell_measurement_reflns_used 1493
_cell_measurement_temperature 150
_cell_measurement_theta_max 27
_cell_measurement_theta_min 5
_cell_volume 1277.0
_computing_cell_refinement
;
  Denzo/Scalepack (Otwinowski & Minor, 1996)
;
_computing_data_collection
;
  COLLECT (Nonius BV, 1997)
;
_computing_data_reduction
;
  Denzo/Scalepack (Otwinowski & Minor, 1996)
;
_diffrn_ambient_temperature 150
_diffrn_measured_fraction_theta_max 0.990
_diffrn_measurement_device_type
;
Enraf Nonius Kappa CCD
;
_diffrn_measurement_method \w
_diffrn_radiation_monochromator graphite
_diffrn_radiation_type 'Mo K\a'
_diffrn_radiation_wavelength 0.71073
_diffrn_reflns_av_R_equivalents 0.02
_diffrn_reflns_limit_h_max 19
_diffrn_reflns_limit_h_min -19
_diffrn_reflns_limit_k_max 9
_diffrn_reflns_limit_k_min -9
_diffrn_reflns_limit_l_max 15
_diffrn_reflns_limit_l_min -15
_diffrn_reflns_number 2847
_diffrn_reflns_theta_max 27.49
_diffrn_reflns_theta_min 5.15
_diffrn_standards_decay_% 0.00
_diffrn_standards_interval_count 0
_diffrn_standards_interval_time 0
_diffrn_standards_number 0
_exptl_absorpt_coefficient_mu 13.098
_exptl_absorpt_correction_T_max 0.01
_exptl_absorpt_correction_T_min 0.12
_exptl_absorpt_correction_type multi-scan
_exptl_crystal_colour ' yellow '
_exptl_crystal_density_diffrn 2.956
_exptl_crystal_density_meas ?
_exptl_crystal_description ' block '
_exptl_crystal_F_000 1015.448
_exptl_crystal_size_max 0.08
_exptl_crystal_size_mid 0.16
_exptl_crystal_size_min 0.40
_refine_diff_density_max 1.11
_refine_diff_density_min -0.82
_refine_ls_goodness_of_fit_ref 0.9048
_refine_ls_number_parameters 93
_refine_ls_number_reflns 1401
_refine_ls_R_factor_gt 0.0154
_refine_ls_shift/su_max 0.000540
_refine_ls_structure_factor_coef Fsqd
_refine_ls_weighting_details
;
Chebychev polynomial with 3 parameters, Carruthers & Watkin , 1979,
  8.60     9.87     4.50
;
_refine_ls_weighting_scheme calc
_refine_ls_wR_factor_ref 0.0328
_reflns_limit_h_max 18
_reflns_limit_h_min -19
_reflns_limit_k_max 9
_reflns_limit_k_min 0
_reflns_limit_l_max 15
_reflns_limit_l_min 0
_reflns_number_gt 1401
_reflns_number_total 1450
_reflns_threshold_expression >3.00\s(I)
_cod_depositor_comments
;
The following automatic conversions were performed:
'_symmetry_cell_setting' value 'Monoclinic ' changed to 'monoclinic'
according to '/home/saulius/struct/CIF-dictionaries/cif_core.dic'
dictionary named 'cif_core.dic' version 2.4.1 from 2010-06-29.

Automatic conversion script
Id: cif_fix_enum 1527 2010-12-29 10:47:43Z saulius 
;
_cod_original_sg_symbol_H-M 'C 1 2/c 1 '
_cod_original_formula_sum ' C2 H7 N1 O5.50 S1 U0.50 '
_cod_database_code 4000214

loop_
_symmetry_equiv_pos_as_xyz
x,y,z
-x,-y,-z
x+1/2,y+1/2,z
-x+1/2,-y+1/2,-z
-x,y,-z+1/2
x,-y,z+1/2
-x+1/2,y+1/2,-z+1/2
x+1/2,-y+1/2,z+1/2

loop_
_atom_site_label
_atom_site_type_symbol
_atom_site_fract_x
_atom_site_fract_y
_atom_site_fract_z
_atom_site_U_iso_or_equiv
_atom_site_occupancy
_atom_site_adp_type
U1 U 0.5000 0.11595(2) 0.2500 0.0051 1.0000 Uani
S1 S 0.56449(5) -0.2140(1) 0.06063(6) 0.0087 1.0000 Uani
O1 O 0.37561(15) 0.1161(3) 0.20792(19) 0.0130 1.0000 Uani
O2 O 0.50780(16) -0.1343(3) 0.1357(2) 0.0142 1.0000 Uani
O5 O 0.64713(16) -0.1109(3) 0.0630(2) 0.0158 1.0000 Uani
O4 O 0.5000 0.4350(5) 0.2500 0.0172 1.0000 Uani
O3 O 0.50098(17) 0.2242(3) 0.4385(2) 0.0140 1.0000 Uani
O6 O 0.58916(17) -0.3920(3) 0.1047(2) 0.0161 1.0000 Uani
N1 N 0.7271(2) 0.4228(4) 0.0323(3) 0.0144 1.0000 Uani
C2 C 0.6907(2) 0.3572(5) -0.0909(3) 0.0157 1.0000 Uani
C1 C 0.7431(2) 0.2761(5) 0.1199(3) 0.0156 1.0000 Uani
H3 H 0.7879 0.4853 0.0381 0.0074 1.0000 Uiso
H2 H 0.6809 0.5076 0.0506 0.0074 1.0000 Uiso
H6 H 0.6829 0.4570 -0.1479 0.0167 1.0000 Uiso
H7 H 0.6279 0.3008 -0.0983 0.0167 1.0000 Uiso
H4 H 0.7701 0.3233 0.2018 0.0177 1.0000 Uiso
H5 H 0.6816 0.2180 0.1176 0.0177 1.0000 Uiso
H1 H 0.5231 0.5071 0.1950 0.0500 1.0000 Uiso
